data_4320548
loop_
_publ_author_name
'Daniel B. Leznoff'
'Bao-Yu Xue'
'Raymond J. Batchelor'
'Frederick W. B. Einstein'
'Brian O. Patrick'

_publ_contact_author
;
D. Leznoff
Dept. of Chemistry, Simon Fraser University
8888 University Way
Burnaby, B.C.
Canada
V5A 1S6
;
_publ_contact_author_email dleznoff@sfu.ca
_publ_contact_author_fax 604-291-3765
_publ_contact_author_phone 604-291-4887
_publ_section_title
;
 Gold-Gold Interactions as Crystal Engineering Design Elements in
 Heterobimetallic Coordination Polymers
;
_journal_name_full 'Inorganic Chemistry'
_journal_page_first 6026
_journal_page_last 6034
_journal_paper_doi 10.1021/ic010756e
_journal_volume 40
_journal_year 2001
_chemical_formula_moiety 'C10 H18 Au2 Cu N8 '
_chemical_formula_sum 'C10 H18 Au2 Cu N8'
_chemical_formula_weight 707.78
_chemical_name_systematic ?
_space_group_IT_number 14
_symmetry_cell_setting monoclinic
_symmetry_space_group_name_Hall '-P 2yn'
_symmetry_space_group_name_H-M 'P 1 21/n 1'
_cell_angle_alpha 90.0
_cell_angle_beta 93.909(21)
_cell_angle_gamma 90.0
_cell_formula_units_Z 4
_cell_length_a 7.3640(20)
_cell_length_b 13.5538(20)
_cell_length_c 17.121(3)
_cell_measurement_reflns_used 50
_cell_measurement_temperature 293
_cell_measurement_theta_max 23.50
_cell_measurement_theta_min 19.00
_cell_volume 1704.9(6)
_computing_cell_refinement 'DIFRAC (Gabe et al, 1995)'
_computing_data_collection 'DIFRAC (Gabe et al, 1995)'
_computing_data_reduction 'NRCVAX DATRD2 (Gabe et al, 1989)'
_computing_molecular_graphics
;
NRCVAX-ORTEP (Gabe et al, 1989 - Johnson 1976)
CAMERON (Watkin, Prout & Pearce, 1996)
;
_computing_publication_material
;
NRCVAX TABLES Jan 94 Version (Gabe et al, 1989)
CRYSTALS Issue 10 (Watkin, Prout, Carruthers & Betteridge, 1996)
;
_computing_structure_refinement
;
CRYSTALS Issue 10 (Watkin, Prout, Carruthers & Betteridge, 1996)
;
_computing_structure_solution 'SIR92 (Giacovazzo et al, 1992)'
_diffrn_ambient_temperature 293
_diffrn_measurement_device 'Nonius CAD-4    '
_diffrn_measurement_method 'Theta/2theta scan b/P/b '
_diffrn_radiation_monochromator graphite
_diffrn_radiation_source 'xray tube'
_diffrn_radiation_type 'Molybdenum K\a'
_diffrn_radiation_wavelength 0.70930
_diffrn_reflns_av_R_equivalents 0.033
_diffrn_reflns_limit_h_max 9
_diffrn_reflns_limit_h_min -9
_diffrn_reflns_limit_k_max 16
_diffrn_reflns_limit_k_min 0
_diffrn_reflns_limit_l_max 21
_diffrn_reflns_limit_l_min 0
_diffrn_reflns_number 3809
_diffrn_reflns_theta_max 25.99
_diffrn_reflns_theta_min 2.00
_diffrn_standards_decay_% 0.0
_diffrn_standards_interval_count 300
_diffrn_standards_number 2
_exptl_absorpt_coefficient_mu 18.37
_exptl_absorpt_correction_T_max 0.4001
_exptl_absorpt_correction_T_min 0.1941
_exptl_absorpt_correction_type integration
_exptl_crystal_density_diffrn 2.758
_exptl_crystal_F_000 1267.91
_exptl_crystal_size_max 0.23
_exptl_crystal_size_mid 0.09
_exptl_crystal_size_min 0.06
_refine_diff_density_max 0.9(2)
_refine_diff_density_min -0.6(2)
_refine_ls_extinction_coef 840(110)
_refine_ls_extinction_method Larson
_refine_ls_goodness_of_fit_obs 1.13
_refine_ls_hydrogen_treatment constr
_refine_ls_matrix_type full
_refine_ls_number_parameters 193
_refine_ls_number_reflns 1729
_refine_ls_R_factor_obs 0.031
_refine_ls_shift/esd_max 0.001
_refine_ls_structure_factor_coef F
_refine_ls_weighting_details 1/(\s^2^(F)+0.0001F^2^)
_refine_ls_weighting_scheme sigma
_refine_ls_wR_factor_obs 0.026
_reflns_number_observed 1729
_reflns_number_total 3353
_reflns_observed_criterion 'Inet > 2.5\s(Inet)'
_cod_data_source_file ic010756e_3.cif
_cod_data_source_block trencuau
_cod_original_cell_volume 1704.8(6)
_cod_original_sg_symbol_H-M 'P 21/n'
_cod_original_formula_sum 'C10 H18 Au2 Cu N8 '
_cod_database_code 4320548

loop_
_symmetry_equiv_pos_as_xyz
x,y,z
-x,-y,-z
1/2-x,1/2+y,1/2-z
1/2+x,1/2-y,1/2+z

loop_
_atom_site_aniso_label
_atom_site_aniso_U_11
_atom_site_aniso_U_22
_atom_site_aniso_U_33
_atom_site_aniso_U_12
_atom_site_aniso_U_13
_atom_site_aniso_U_23
_atom_site_aniso_type_symbol
Au1 0.0647(4) 0.0534(3) 0.0458(3) -0.0062(3) 0.0051(3) -0.0032(3) Au
Au2 0.0670(4) 0.0494(3) 0.03509(23) 0.0035(3) -0.00161(23) 0.0052(3) Au
Cu 0.0431(10) 0.0452(9) 0.0340(6) 0.0025(8) -0.0002(6) 0.0051(6) Cu
N1 0.070(8) 0.047(6) 0.053(6) -0.005(6) 0.010(6) -0.009(5) N
N4 0.036(6) 0.047(6) 0.039(5) 0.004(5) -0.004(5) 0.004(5) N
N7 0.044(7) 0.058(7) 0.042(5) 0.002(6) -0.002(5) 0.007(5) N
N10 0.067(8) 0.047(6) 0.042(5) 0.001(6) 0.009(5) -0.006(5) N
N11 0.055(8) 0.086(9) 0.060(7) 0.010(7) 0.016(6) 0.010(7) N
N12 0.129(13) 0.064(9) 0.072(8) -0.005(9) 0.008(8) 0.011(7) N
N21 0.055(8) 0.061(7) 0.039(5) -0.008(6) -0.003(5) 0.008(5) N
N22 0.108(10) 0.057(8) 0.047(6) 0.004(7) -0.021(6) 0.015(6) N
C2 0.072(11) 0.078(10) 0.042(7) -0.010(9) -0.012(7) -0.006(7) C
C3 0.034(8) 0.081(10) 0.049(7) -0.004(8) -0.016(6) 0.010(7) C
C5 0.053(9) 0.068(9) 0.040(6) 0.011(8) 0.001(6) 0.021(6) C
C6 0.030(8) 0.079(10) 0.055(7) -0.004(7) 0.001(6) 0.014(7) C
C8 0.091(12) 0.027(7) 0.076(9) 0.003(7) 0.013(8) -0.004(6) C
C9 0.054(9) 0.049(8) 0.075(8) 0.011(8) -0.002(7) -0.001(7) C
C11 0.041(9) 0.068(10) 0.055(8) -0.004(8) 0.016(7) -0.007(7) C
C12 0.066(11) 0.060(10) 0.063(8) -0.003(9) 0.013(8) -0.013(8) C
C21 0.042(9) 0.056(8) 0.047(7) 0.010(7) 0.008(6) 0.004(6) C
C22 0.060(10) 0.055(8) 0.049(7) -0.006(8) -0.013(7) -0.004(7) C

loop_
_atom_site_label
_atom_site_fract_x
_atom_site_fract_y
_atom_site_fract_z
_atom_site_U_iso_or_equiv
_atom_site_thermal_displace_type
_atom_site_calc_flag
_atom_site_refinement_flags
_atom_site_type_symbol
Au1 0.84119(8) 0.30833(4) 0.46308(3) 0.0546(3) Uani ? . Au
Au2 0.38691(8) 0.37540(4) 0.50940(3) 0.0507(3) Uani ? . Au
Cu 0.16483(19) 0.52595(10) 0.25095(7) 0.0409(8) Uani ? . Cu
N1 -0.0210(14) 0.4217(7) 0.1980(5) 0.056(6) Uani ? . N
N4 0.0899(13) 0.6087(7) 0.1546(5) 0.041(5) Uani ? . N
N7 0.4133(12) 0.5238(7) 0.2053(5) 0.048(6) Uani ? . N
N10 0.0348(14) 0.6319(7) 0.3108(5) 0.052(6) Uani ? . N
N11 0.7347(15) 0.4625(9) 0.3340(6) 0.067(8) Uani ? . N
N12 0.9445(21) 0.1392(9) 0.5795(7) 0.088(10) Uani ? . N
N21 0.2384(14) 0.4552(8) 0.3471(5) 0.052(6) Uani ? . N
N22 0.5437(18) 0.2947(8) 0.6702(5) 0.072(8) Uani ? . N
C2 -0.0649(19) 0.4526(10) 0.1161(6) 0.065(9) Uani ? . C
C3 -0.0762(16) 0.5641(10) 0.1155(6) 0.055(8) Uani ? . C
C5 0.2418(16) 0.6079(9) 0.1027(6) 0.054(8) Uani ? . C
C6 0.4221(16) 0.6043(10) 0.1495(6) 0.055(8) Uani ? . C
C8 0.0573(19) 0.7105(8) 0.1864(7) 0.064(9) Uani ? . C
C9 -0.0556(18) 0.7047(9) 0.2565(7) 0.060(8) Uani ? . C
C11 0.7746(18) 0.4082(10) 0.3833(7) 0.054(8) Uani ? . C
C12 0.9075(20) 0.1999(11) 0.5382(8) 0.063(9) Uani ? . C
C21 0.2895(17) 0.4275(9) 0.4068(7) 0.048(8) Uani ? . C
C22 0.4847(19) 0.3244(9) 0.6130(7) 0.055(8) Uani ? . C
H11 -0.1267(14) 0.4203(7) 0.2248(5) 0.057(15) Uiso ? . H
H12 0.0317(14) 0.3593(7) 0.1991(5) 0.057(15) Uiso ? . H
H71 0.5042(12) 0.5317(7) 0.2453(5) 0.049(15) Uiso ? . H
H72 0.4295(12) 0.4640(7) 0.1801(5) 0.049(15) Uiso ? . H
H101 0.1193(14) 0.6643(7) 0.3445(5) 0.052(15) Uiso ? . H
H102 -0.0525(14) 0.6020(7) 0.3397(5) 0.052(15) Uiso ? . H
H21 -0.1780(19) 0.4250(10) 0.0971(6) 0.090(13) Uiso ? . H
H22 0.0282(19) 0.4313(10) 0.0842(6) 0.090(13) Uiso ? . H
H31 -0.1790(16) 0.5839(10) 0.1423(6) 0.079(13) Uiso ? . H
H32 -0.0896(16) 0.5864(10) 0.0628(6) 0.079(13) Uiso ? . H
H51 0.2364(16) 0.6661(9) 0.0717(6) 0.080(13) Uiso ? . H
H52 0.2308(16) 0.5517(9) 0.0696(6) 0.080(13) Uiso ? . H
H61 0.4438(16) 0.6649(10) 0.1765(6) 0.078(13) Uiso ? . H
H62 0.5171(16) 0.5926(10) 0.1158(6) 0.078(13) Uiso ? . H
H81 0.1109(19) 0.7741(8) 0.1840(7) 0.085(13) Uiso ? . H
H82 -0.0179(19) 0.6990(8) 0.1399(7) 0.085(13) Uiso ? . H
H91 -0.0603(18) 0.7674(9) 0.2812(7) 0.086(13) Uiso ? . H
H92 -0.1756(18) 0.6836(9) 0.2409(7) 0.086(13) Uiso ? . H

loop_
_atom_type_symbol
_atom_type_description
_atom_type_scat_dispersion_real
_atom_type_scat_dispersion_imag
_atom_type_scat_source
Au ? -2.688 8.798 'International Tables Vol. IV Table 2.2B'
Cu ? 0.263 1.266 'International Tables Vol. IV Table 2.2B'
N ? 0.004 0.003 'International Tables Vol. IV Table 2.2B'
C ? 0.002 0.002 'International Tables Vol. IV Table 2.2B'
H ? 0.000 0.000 'International Tables Vol. IV Table 2.2B'

loop_
_geom_angle_atom_site_label_1
_geom_angle_atom_site_label_2
_geom_angle_atom_site_label_3
_geom_angle
_geom_angle_site_symmetry_1
_geom_angle_site_symmetry_2
_geom_angle_site_symmetry_3
_geom_angle_publ_flag
C11 Au1 C12 176.0(5) ? ? ? ?
C21 Au2 C22 179.4(5) ? ? ? ?
N1 Cu N4 83.7(4) ? ? ? ?
N1 Cu N7 113.3(4) ? ? ? ?
N1 Cu N10 111.8(4) ? ? ? ?
N1 Cu N21 99.6(4) ? ? ? ?
N4 Cu N7 84.1(4) ? ? ? ?
N4 Cu N10 84.8(4) ? ? ? ?
N4 Cu N21 176.1(4) ? ? ? ?
N7 Cu N10 131.8(4) ? ? ? ?
N7 Cu N21 96.4(4) ? ? ? ?
N10 Cu N21 92.0(4) ? ? ? ?
Cu N1 C2 108.0(7) ? ? ? ?
Cu N4 C3 108.1(7) ? ? ? ?
Cu N4 C5 108.0(7) ? ? ? ?
Cu N4 C8 104.6(6) ? ? ? ?
C3 N4 C5 111.2(8) ? ? ? ?
C3 N4 C8 112.9(9) ? ? ? ?
C5 N4 C8 111.7(9) ? ? ? ?
Cu N7 C6 108.8(7) ? ? ? ?
Cu N10 C9 111.1(7) ? ? ? ?
Cu N21 C21 169.8(10) ? ? ? ?
N1 C2 C3 107.3(9) ? ? ? ?
N4 C3 C2 111.1(10) ? ? ? ?
N4 C5 C6 111.0(8) ? ? ? ?
N7 C6 C5 107.2(9) ? ? ? ?
N4 C8 C9 110.4(9) ? ? ? ?
N10 C9 C8 106.6(10) ? ? ? ?
Au1 C11 N11 176.4(12) ? ? ? ?
Au1 C12 N12 179.5(13) ? ? ? ?
Au2 C21 N21 177.6(11) ? ? ? ?
Au2 C22 N22 178.0(13) ? ? ? ?

loop_
_geom_bond_atom_site_label_1
_geom_bond_atom_site_label_2
_geom_bond_distance
_geom_bond_site_symmetry_1
_geom_bond_site_symmetry_2
_geom_bond_publ_flag
Au1 C11 1.962(13) ? ? ?
Au1 C12 1.991(14) ? ? ?
Au2 C21 1.982(12) ? ? ?
Au2 C22 1.992(12) ? ? ?
Cu N1 2.126(10) ? ? ?
Cu N4 2.039(8) ? ? ?
Cu N7 2.039(9) ? ? ?
Cu N10 2.040(10) ? ? ?
Cu N21 1.950(9) ? ? ?
N1 C2 1.478(14) ? ? ?
N4 C3 1.483(15) ? ? ?
N4 C5 1.474(15) ? ? ?
N4 C8 1.509(15) ? ? ?
N7 C6 1.454(15) ? ? ?
N10 C9 1.482(15) ? ? ?
N11 C11 1.143(17) ? ? ?
N12 C12 1.107(18) ? ? ?
N21 C21 1.129(15) ? ? ?
N22 C22 1.118(15) ? ? ?
C2 C3 1.513(19) ? ? ?
C5 C6 1.505(16) ? ? ?
C8 C9 1.509(18) ? ? ?

loop_
_geom_contact_atom_site_label_1
_geom_contact_atom_site_label_2
_geom_contact_distance
_geom_contact_site_symmetry_1
_geom_contact_site_symmetry_2
_geom_contact_publ_flag
? ? ? ? ? ?

loop_
_geom_hbond_atom_site_label_D
_geom_hbond_site_symmetry_D
_geom_hbond_atom_site_label_H
_geom_hbond_site_symmetry_H
_geom_hbond_atom_site_label_A
_geom_hbond_site_symmetry_A
_geom_hbond_distance_DH
_geom_hbond_distance_HA
_geom_hbond_distance_DA
_geom_hbond_angle_DHA
_geom_hbond_publ_flag
N1 . H11 . N11 1_455 0.93 2.26 3.088(15) 147 ?
N1 . H12 . N22 4_454 0.93 2.15 3.015(15) 154 ?
N7 . H71 . N11 1_555 0.93 2.39 3.230(14) 150 ?
N7 . H72 . N12 4_454 0.93 2.23 3.105(16) 157 ?
N10 . H101 . N22 2_666 0.93 2.57 3.255(17) 131 ?
N10 . H102 . N11 1_455 0.93 2.45 3.229(16) 141 ?

loop_
_geom_torsion_atom_site_label_1
_geom_torsion_atom_site_label_2
_geom_torsion_atom_site_label_3
_geom_torsion_atom_site_label_4
_geom_torsion
_geom_torsion_site_symmetry_1
_geom_torsion_site_symmetry_2
_geom_torsion_site_symmetry_3
_geom_torsion_site_symmetry_4
_geom_torsion_publ_flag
N4 Cu N1 C2 13.6(6) . . . . .
N7 Cu N1 C2 -67.2(7) . . . . .
N10 Cu N1 C2 95.4(7) . . . . .
N21 Cu N1 C2 -168.5(9) . . . . .
N1 Cu N4 C3 14.1(5) . . . . .
N1 Cu N4 C5 -106.3(7) . . . . .
N1 Cu N4 C8 134.6(7) . . . . .
N7 Cu N4 C3 128.4(7) . . . . .
N7 Cu N4 C5 8.0(5) . . . . .
N7 Cu N4 C8 -111.1(7) . . . . .
N10 Cu N4 C3 -98.5(7) . . . . .
N10 Cu N4 C5 141.1(7) . . . . .
N10 Cu N4 C8 22.0(6) . . . . .
N1 Cu N7 C6 99.8(7) . . . . .
N4 Cu N7 C6 19.3(5) . . . . .
N10 Cu N7 C6 -58.3(6) . . . . .
N21 Cu N7 C6 -156.9(8) . . . . .
N1 Cu N10 C9 -76.2(7) . . . . .
N4 Cu N10 C9 4.8(5) . . . . .
N7 Cu N10 C9 82.2(7) . . . . .
N21 Cu N10 C9 -177.4(8) . . . . .
N1 Cu N21 C21 -161.5(10) . . . . .
N7 Cu N21 C21 83.5(8) . . . . .
N10 Cu N21 C21 -49.0(8) . . . . .
Cu N1 C2 C3 -37.6(6) . . . . .
Cu N4 C3 C2 -40.1(6) . . . . .
C5 N4 C3 C2 78.3(10) . . . . .
C8 N4 C3 C2 -155.3(13) . . . . .
Cu N4 C5 C6 -33.6(5) . . . . .
C3 N4 C5 C6 -152.1(12) . . . . .
C8 N4 C5 C6 80.8(10) . . . . .
Cu N4 C8 C9 -46.2(6) . . . . .
C3 N4 C8 C9 71.1(9) . . . . .
C5 N4 C8 C9 -162.8(13) . . . . .
Cu N7 C6 C5 -41.7(6) . . . . .
Cu N10 C9 C8 -30.7(6) . . . . .
N1 C2 C3 N4 52.6(8) . . . . .
N4 C5 C6 N7 50.6(7) . . . . .
N4 C8 C9 N10 51.5(8) . . . . .
? ? ? ? ? ? ? ? ? ?
